data_4347417
loop_
_publ_author_name
'Ovcharenko, Victor'
'Fokin, Sergey'
'Chubakova, Elvina'
'Romanenko, Galina'
'Bogomyakov, Artem'
'Dobrokhotova, Zhanna'
'Lukzen, Nikita'
'Morozov, Vitaly'
'Petrova, Marina'
'Petrova, Maria'
'Zueva, Ekaterina'
'Rozentsveig, Igor'
'Rudyakova, Elena'
'Levkovskaya, Galina'
'Sagdeev, Renad'

_publ_section_title
;
 A Copper-Nitroxide Adduct Exhibiting Separate Single Crystal-to-Single
 Crystal Polymerization-Depolymerization and Spin Crossover Transitions.
;
_journal_issue 12
_journal_name_full 'Inorganic chemistry'
_journal_page_first 5853
_journal_page_last 5861
_journal_paper_doi 10.1021/acs.inorgchem.6b00140
_journal_volume 55
_journal_year 2016
_chemical_formula_sum 'C62 H60 Cu3 F36 N8 O16'
_chemical_formula_weight 2047.80
_space_group_crystal_system triclinic
_space_group_IT_number 2
_space_group_name_Hall '-P 1'
_space_group_name_H-M_alt 'P -1'
_atom_sites_solution_hydrogens geom
_audit_creation_method SHELXL-2014/6
_cell_angle_alpha 88.823(9)
_cell_angle_beta 81.617(9)
_cell_angle_gamma 83.076(9)
_cell_formula_units_Z 1
_cell_length_a 11.3443(15)
_cell_length_b 13.4320(17)
_cell_length_c 14.3422(18)
_cell_measurement_reflns_used 3125
_cell_measurement_temperature 296(2)
_cell_measurement_theta_max 17.88
_cell_measurement_theta_min 2.52
_cell_volume 2146.3(5)
_computing_cell_refinement 'Bruker SAINT'
_computing_data_collection 'Bruker APEX2'
_computing_data_reduction 'Bruker SAINT'
_computing_molecular_graphics 'Bruker SHELXTL'
_computing_publication_material 'Bruker SHELXTL'
_computing_structure_refinement 'SHELXL-2014/6 (Sheldrick, 2014)'
_computing_structure_solution 'SHELXS-97 (Sheldrick, 2008)'
_diffrn_ambient_temperature 296(2)
_diffrn_measured_fraction_theta_full 0.708
_diffrn_measured_fraction_theta_max 0.977
_diffrn_measurement_device_type 'Bruker APEX-II CCD'
_diffrn_measurement_method '\f and \w scans'
_diffrn_radiation_type MoK\a
_diffrn_radiation_wavelength 0.71073
_diffrn_reflns_av_R_equivalents 0.0464
_diffrn_reflns_av_unetI/netI 0.0679
_diffrn_reflns_Laue_measured_fraction_full 0.708
_diffrn_reflns_Laue_measured_fraction_max 0.977
_diffrn_reflns_limit_h_max 12
_diffrn_reflns_limit_h_min -12
_diffrn_reflns_limit_k_max 12
_diffrn_reflns_limit_k_min -14
_diffrn_reflns_limit_l_max 15
_diffrn_reflns_limit_l_min -14
_diffrn_reflns_number 16292
_diffrn_reflns_point_group_measured_fraction_full 0.708
_diffrn_reflns_point_group_measured_fraction_max 0.977
_diffrn_reflns_theta_full 25.242
_diffrn_reflns_theta_max 22.519
_diffrn_reflns_theta_min 1.527
_exptl_absorpt_coefficient_mu 0.877
_exptl_absorpt_correction_type none
_exptl_crystal_colour 'dark blue'
_exptl_crystal_density_diffrn 1.584
_exptl_crystal_description bulk
_exptl_crystal_F_000 1027
_exptl_crystal_size_max 0.1
_exptl_crystal_size_mid 0.08
_exptl_crystal_size_min 0.05
_refine_diff_density_max 0.527
_refine_diff_density_min -0.317
_refine_diff_density_rms 0.051
_refine_ls_extinction_method none
_refine_ls_goodness_of_fit_ref 1.038
_refine_ls_hydrogen_treatment constr
_refine_ls_matrix_type full
_refine_ls_number_parameters 727
_refine_ls_number_reflns 5505
_refine_ls_number_restraints 236
_refine_ls_restrained_S_all 1.031
_refine_ls_R_factor_all 0.1090
_refine_ls_R_factor_gt 0.0493
_refine_ls_shift/su_max 0.001
_refine_ls_shift/su_mean 0.000
_refine_ls_structure_factor_coef Fsqd
_refine_ls_weighting_details 'w=1/[\s^2^(Fo^2^)+(0.0546P)^2^+0.7166P] where P=(Fo^2^+2Fc^2^)/3'
_refine_ls_weighting_scheme calc
_refine_ls_wR_factor_gt 0.1052
_refine_ls_wR_factor_ref 0.1279
_reflns_Friedel_coverage 0.000
_reflns_number_gt 3173
_reflns_number_total 5505
_reflns_threshold_expression 'I > 2\s(I)'
_cod_data_source_file ic6b00140_si_001.cif
_cod_data_source_block 445
_cod_database_code 4347417
_shelx_space_group_comment
; 
The symmetry employed for this shelxl refinement is uniquely defined 
by the following loop, which should always be used as a source of 
symmetry information in preference to the above space-group names. 
They are only intended as comments. 
;
_shelxl_version_number 2014/6

loop_
_space_group_symop_operation_xyz
'x, y, z'
'-x, -y, -z'

loop_
_atom_site_label
_atom_site_type_symbol
_atom_site_fract_x
_atom_site_fract_y
_atom_site_fract_z
_atom_site_U_iso_or_equiv
_atom_site_adp_type
_atom_site_occupancy
_atom_site_site_symmetry_order
_atom_site_calc_flag
_atom_site_refinement_flags_posn
_atom_site_refinement_flags_adp
_atom_site_refinement_flags_occupancy
_atom_site_disorder_assembly
_atom_site_disorder_group
Cu1 Cu 0.5000 0.0000 0.0000 0.0658(3) Uani 1 2 d S U P . .
O1 O 0.3424(3) 0.0357(2) 0.0732(3) 0.0689(10) Uani 1 1 d . U . . .
C1 C 0.1347(7) 0.0609(8) 0.1134(7) 0.099(2) Uani 1 1 d . U . . .
F1 F 0.053(2) 0.1238(18) 0.0871(18) 0.192(11) Uani 0.5 1 d . U P A 1
F2 F 0.1556(15) 0.084(2) 0.1949(13) 0.159(9) Uani 0.5 1 d . U P A 1
F3 F 0.085(3) -0.019(2) 0.120(2) 0.187(10) Uani 0.5 1 d . U P A 1
F1A F 0.0344(18) 0.073(3) 0.076(2) 0.196(10) Uani 0.5 1 d . U P A 2
F2A F 0.1311(18) 0.1447(12) 0.1571(16) 0.138(7) Uani 0.5 1 d . U P A 2
F3A F 0.126(2) -0.013(2) 0.1708(19) 0.192(12) Uani 0.5 1 d . U P A 2
C2 C 0.2470(5) 0.0463(4) 0.0379(5) 0.0699(15) Uani 1 1 d . U . . .
C3 C 0.2319(6) 0.0443(4) -0.0545(5) 0.0842(19) Uani 1 1 d . U . . .
H3A H 0.1545 0.0559 -0.0697 0.101 Uiso 1 1 calc R U . . .
C4 C 0.3261(6) 0.0258(4) -0.1262(5) 0.0700(15) Uani 1 1 d . U . . .
C5 C 0.3013(7) 0.0289(6) -0.2276(6) 0.0892(19) Uani 1 1 d . U . . .
F4 F 0.353(2) -0.0393(18) -0.2701(17) 0.149(9) Uani 0.5 1 d . U P B 2
F5 F 0.322(2) 0.1177(16) -0.268(3) 0.133(7) Uani 0.5 1 d . U P B 2
F6 F 0.190(3) 0.022(2) -0.233(2) 0.140(8) Uani 0.5 1 d . U P B 2
F4A F 0.348(2) -0.0662(15) -0.2746(16) 0.114(5) Uani 0.5 1 d . U P B 1
F5A F 0.368(2) 0.0853(17) -0.280(3) 0.140(8) Uani 0.5 1 d . U P B 1
F6A F 0.186(2) 0.047(2) -0.238(2) 0.151(9) Uani 0.5 1 d . U P B 1
O2 O 0.4356(3) 0.0080(3) -0.1185(2) 0.0700(10) Uani 1 1 d . U . . .
Cu2 Cu 0.94017(6) -0.39334(5) -0.30065(5) 0.0685(3) Uani 1 1 d . U . . .
O3 O 0.9711(3) -0.2740(3) -0.3775(2) 0.0731(11) Uani 1 1 d . U . . .
C6 C 1.0481(10) -0.1269(7) -0.4324(7) 0.108(2) Uani 1 1 d . U . . .
F7 F 1.063(3) -0.1489(16) -0.5151(15) 0.143(9) Uani 0.5 1 d . U P C 1
F8 F 1.134(2) -0.0725(19) -0.419(3) 0.206(12) Uani 0.5 1 d . U P C 1
F9 F 0.947(3) -0.0661(17) -0.4144(15) 0.202(10) Uani 0.5 1 d . U P C 1
F7A F 1.068(3) -0.0461(15) -0.399(2) 0.178(11) Uani 0.5 1 d . U P C 2
F8A F 1.134(2) -0.150(2) -0.505(2) 0.183(11) Uani 0.5 1 d . U P C 2
F9A F 0.949(2) -0.1101(17) -0.4713(19) 0.177(10) Uani 0.5 1 d . U P C 2
C7 C 1.0427(6) -0.2145(4) -0.3630(4) 0.0683(15) Uani 1 1 d . U . . .
C8 C 1.1163(5) -0.2185(4) -0.2954(4) 0.0698(16) Uani 1 1 d . U . . .
H8A H 1.1665 -0.1689 -0.2936 0.084 Uiso 1 1 calc R U . . .
C9 C 1.1175(5) -0.2942(4) -0.2304(4) 0.0620(14) Uani 1 1 d . U . . .
C10 C 1.2056(8) -0.2944(6) -0.1573(6) 0.091(2) Uani 1 1 d . U . . .
F10 F 1.197(3) -0.2095(16) -0.115(2) 0.165(12) Uani 0.5 1 d . U P D 1
F11 F 1.304(3) -0.352(2) -0.192(3) 0.161(8) Uani 0.5 1 d . U P D 1
F12 F 1.183(3) -0.359(2) -0.086(3) 0.127(5) Uani 0.5 1 d . U P D 1
F10A F 1.236(3) -0.206(2) -0.145(3) 0.167(10) Uani 0.5 1 d . U P D 2
F11A F 1.312(2) -0.311(3) -0.197(3) 0.195(12) Uani 0.5 1 d . U P D 2
F12A F 1.165(3) -0.327(2) -0.082(2) 0.170(13) Uani 0.5 1 d . U P D 2
O4 O 1.0551(3) -0.3650(3) -0.2210(3) 0.0736(11) Uani 1 1 d . U . . .
O5 O 0.8475(3) -0.4319(3) -0.3941(3) 0.0802(12) Uani 1 1 d . U . . .
C11 C 0.7609(7) -0.5254(6) -0.4953(6) 0.0867(19) Uani 1 1 d . U . . .
F13 F 1.022(3) -0.7854(16) -0.3300(19) 0.224(13) Uani 0.5 1 d . U P E 2
F14 F 1.1488(12) -0.7052(15) -0.2975(16) 0.168(7) Uani 0.5 1 d . U P E 2
F15 F 1.0076(15) -0.7240(17) -0.1971(14) 0.137(6) Uani 0.5 1 d . U P E 2
F13A F 1.1152(15) -0.7368(11) -0.3635(14) 0.154(6) Uani 0.5 1 d . U P E 1
F14A F 1.081(3) -0.7081(14) -0.2175(19) 0.220(13) Uani 0.5 1 d . U P E 1
F15A F 0.9598(16) -0.7799(14) -0.2885(15) 0.126(5) Uani 0.5 1 d . U P E 1
C12 C 0.8411(5) -0.5194(6) -0.4196(4) 0.0693(16) Uani 1 1 d . U . . .
C13 C 0.8985(6) -0.6070(5) -0.3873(4) 0.0871(19) Uani 1 1 d . U . . .
H13A H 0.8889 -0.6675 -0.4139 0.104 Uiso 1 1 calc R U . . .
C14 C 0.9697(5) -0.6079(5) -0.3167(4) 0.0755(16) Uani 1 1 d . U . . .
C15 C 1.0322(9) -0.7093(6) -0.2883(8) 0.106(2) Uani 1 1 d . U . . .
F16 F 0.725(2) -0.6190(13) -0.4926(12) 0.151(7) Uani 0.5 1 d . U P F 1
F17 F 0.8199(13) -0.5175(15) -0.5753(8) 0.120(5) Uani 0.5 1 d . U P F 1
F18 F 0.646(2) -0.511(3) -0.462(2) 0.142(8) Uani 0.5 1 d . U P F 1
F16A F 0.7793(18) -0.5990(16) -0.5495(13) 0.163(9) Uani 0.5 1 d . U P F 2
F17A F 0.7652(17) -0.4442(12) -0.5581(11) 0.159(7) Uani 0.5 1 d . U P F 2
F18A F 0.670(2) -0.4676(16) -0.481(2) 0.130(7) Uani 0.5 1 d . U P F 2
O6 O 0.9878(3) -0.5344(3) -0.2718(3) 0.0764(11) Uani 1 1 d . U . . .
O1R O 0.4513(3) -0.1655(3) 0.0135(3) 0.0746(11) Uani 1 1 d . U . . .
N2R N 0.4820(4) -0.2493(3) 0.0540(3) 0.0592(11) Uani 1 1 d . U . . .
C3R C 0.4090(5) -0.2829(4) 0.1420(4) 0.0645(14) Uani 1 1 d . U . . .
C4R C 0.3821(6) -0.1977(4) 0.2141(4) 0.093(2) Uani 1 1 d . U . . .
H4RA H 0.3353 -0.2198 0.2703 0.140 Uiso 1 1 calc R U . . .
H4RB H 0.4561 -0.1790 0.2292 0.140 Uiso 1 1 calc R U . . .
H4RC H 0.3380 -0.1410 0.1881 0.140 Uiso 1 1 calc R U . . .
C5R C 0.2927(5) -0.3078(4) 0.1109(4) 0.0900(19) Uani 1 1 d . U . . .
H5RA H 0.2412 -0.3301 0.1644 0.135 Uiso 1 1 calc R U . . .
H5RB H 0.2531 -0.2491 0.0844 0.135 Uiso 1 1 calc R U . . .
H5RC H 0.3109 -0.3600 0.0645 0.135 Uiso 1 1 calc R U . . .
C6R C 0.4924(5) -0.3749(4) 0.1680(4) 0.0634(14) Uani 1 1 d . U . . .
C7R C 0.5837(5) -0.3514(5) 0.2295(4) 0.0927(19) Uani 1 1 d . U . . .
H7RA H 0.5436 -0.3336 0.2916 0.139 Uiso 1 1 calc R U . . .
H7RB H 0.6414 -0.4093 0.2333 0.139 Uiso 1 1 calc R U . . .
H7RC H 0.6240 -0.2964 0.2025 0.139 Uiso 1 1 calc R U . . .
C8R C 0.4283(6) -0.4627(4) 0.2088(4) 0.094(2) Uani 1 1 d . U . . .
H8RA H 0.3844 -0.4448 0.2697 0.141 Uiso 1 1 calc R U . . .
H8RB H 0.3739 -0.4788 0.1676 0.141 Uiso 1 1 calc R U . . .
H8RC H 0.4863 -0.5198 0.2149 0.141 Uiso 1 1 calc R U . . .
N9R N 0.5612(4) -0.4016(3) 0.0734(3) 0.0581(11) Uani 1 1 d . U . . .
O10R O 0.6158(3) -0.4897(3) 0.0555(2) 0.0744(11) Uani 1 1 d . U . . .
C11R C 0.5627(5) -0.3227(4) 0.0149(4) 0.0517(13) Uani 1 1 d . U . . .
C12R C 0.6331(5) -0.3174(4) -0.0767(4) 0.0532(13) Uani 1 1 d . U . . .
C13R C 0.7489(5) -0.3635(3) -0.1118(4) 0.0519(13) Uani 1 1 d . U . . .
C14R C 0.8377(4) -0.4267(4) -0.0613(4) 0.0622(15) Uani 1 1 d . U . . .
H14A H 0.9085 -0.4482 -0.1059 0.075 Uiso 1 1 calc R U . . .
H14B H 0.8031 -0.4862 -0.0369 0.075 Uiso 1 1 calc R U . . .
C15R C 0.8745(5) -0.3733(5) 0.0183(4) 0.094(2) Uani 1 1 d . U . . .
H15A H 0.9312 -0.4174 0.0479 0.141 Uiso 1 1 calc R U . . .
H15B H 0.9107 -0.3151 -0.0054 0.141 Uiso 1 1 calc R U . . .
H15C H 0.8052 -0.3531 0.0637 0.141 Uiso 1 1 calc R U . . .
N16R N 0.7778(4) -0.3375(3) -0.2027(3) 0.0587(11) Uani 1 1 d . U . . .
N17R N 0.6810(4) -0.2753(3) -0.2239(3) 0.0631(12) Uani 1 1 d . U . . .
C18R C 0.6811(6) -0.2265(5) -0.3165(4) 0.101(2) Uani 1 1 d . U . . .
H18A H 0.6878 -0.1559 -0.3091 0.121 Uiso 1 1 calc R U . . .
H18B H 0.7519 -0.2550 -0.3579 0.121 Uiso 1 1 calc R U . . .
C19R C 0.5815(8) -0.2347(9) -0.3601(6) 0.189(5) Uani 1 1 d . U . . .
H19A H 0.5083 -0.2111 -0.3188 0.227 Uiso 1 1 calc R U . . .
H19B H 0.5785 -0.3038 -0.3768 0.227 Uiso 1 1 calc R U . . .
C20R C 0.5976(12) -0.1647(14) -0.4542(7) 0.360(13) Uani 1 1 d . U . . .
H20A H 0.5884 -0.0938 -0.4391 0.432 Uiso 1 1 calc R U . . .
H20B H 0.6739 -0.1828 -0.4937 0.432 Uiso 1 1 calc R U . . .
C21R C 0.489(2) -0.195(2) -0.5002(12) 0.56(2) Uani 1 1 d . U . . .
H21A H 0.4842 -0.1593 -0.5585 0.847 Uiso 1 1 calc R U . . .
H21B H 0.4998 -0.2657 -0.5119 0.847 Uiso 1 1 calc R U . . .
H21C H 0.4153 -0.1778 -0.4580 0.847 Uiso 1 1 calc R U . . .
C22R C 0.5961(5) -0.2611(4) -0.1504(4) 0.0599(14) Uani 1 1 d . U . . .
H22A H 0.5237 -0.2201 -0.1488 0.072 Uiso 1 1 calc R U . . .

loop_
_atom_site_aniso_label
_atom_site_aniso_U_11
_atom_site_aniso_U_22
_atom_site_aniso_U_33
_atom_site_aniso_U_23
_atom_site_aniso_U_13
_atom_site_aniso_U_12
Cu1 0.0548(6) 0.0644(7) 0.0738(7) -0.0047(5) -0.0039(5) 0.0056(5)
O1 0.052(2) 0.064(2) 0.085(3) -0.013(2) 0.003(2) 0.0011(19)
C1 0.058(4) 0.108(6) 0.125(6) -0.021(5) 0.010(4) -0.005(4)
F1 0.116(16) 0.26(2) 0.161(14) 0.001(16) 0.026(11) 0.106(17)
F2 0.083(8) 0.27(3) 0.113(10) -0.068(16) 0.020(6) -0.003(16)
F3 0.144(15) 0.195(14) 0.22(2) -0.025(15) 0.060(14) -0.100(12)
F1A 0.051(6) 0.30(3) 0.25(2) -0.092(17) -0.015(8) -0.034(12)
F2A 0.092(11) 0.127(11) 0.18(2) -0.089(12) 0.034(10) -0.011(9)
F3A 0.16(2) 0.136(12) 0.22(2) 0.026(13) 0.131(15) 0.007(13)
C2 0.055(3) 0.051(4) 0.099(4) -0.014(3) 0.006(3) -0.004(3)
C3 0.062(4) 0.084(5) 0.108(5) -0.022(4) -0.022(3) 0.004(3)
C4 0.076(4) 0.048(4) 0.090(4) -0.006(3) -0.025(3) -0.007(3)
C5 0.098(5) 0.073(5) 0.102(5) 0.001(4) -0.035(5) -0.008(5)
F4 0.216(16) 0.114(13) 0.120(10) -0.055(10) -0.088(11) 0.052(13)
F5 0.183(16) 0.096(10) 0.141(13) 0.041(10) -0.083(14) -0.032(9)
F6 0.127(8) 0.155(14) 0.163(18) -0.031(11) -0.075(11) -0.050(10)
F4A 0.132(9) 0.100(10) 0.112(9) -0.042(7) -0.006(8) -0.032(7)
F5A 0.204(19) 0.131(15) 0.113(10) 0.049(16) -0.070(16) -0.086(15)
F6A 0.106(8) 0.22(2) 0.128(14) 0.002(12) -0.055(9) 0.033(11)
O2 0.064(2) 0.069(3) 0.076(3) 0.001(2) -0.012(2) -0.004(2)
Cu2 0.0745(5) 0.0664(5) 0.0667(5) 0.0066(4) -0.0147(4) -0.0130(4)
O3 0.089(3) 0.069(3) 0.064(3) 0.010(2) -0.017(2) -0.016(2)
C6 0.177(8) 0.071(5) 0.090(6) 0.021(4) -0.047(5) -0.033(5)
F7 0.27(3) 0.103(10) 0.068(6) 0.026(6) -0.035(16) -0.067(17)
F8 0.34(2) 0.14(2) 0.194(18) 0.092(17) -0.14(2) -0.17(2)
F9 0.279(17) 0.123(18) 0.17(2) 0.078(12) -0.010(16) 0.070(14)
F7A 0.36(3) 0.043(6) 0.171(16) 0.040(6) -0.17(2) -0.027(11)
F8A 0.25(2) 0.187(16) 0.110(14) 0.056(11) 0.025(14) -0.086(16)
F9A 0.225(16) 0.15(2) 0.19(2) 0.109(16) -0.125(16) -0.069(16)
C7 0.094(5) 0.051(4) 0.057(4) 0.009(3) -0.009(3) -0.005(3)
C8 0.086(4) 0.048(4) 0.079(4) 0.006(3) -0.020(3) -0.016(3)
C9 0.059(3) 0.052(4) 0.073(4) 0.007(3) -0.010(3) -0.001(3)
C10 0.084(5) 0.078(5) 0.120(7) 0.028(4) -0.040(5) -0.018(4)
F10 0.25(3) 0.078(8) 0.20(2) -0.005(10) -0.17(2) -0.005(12)
F11 0.110(11) 0.165(14) 0.202(14) 0.040(10) -0.057(8) 0.048(12)
F12 0.151(11) 0.107(9) 0.146(9) 0.065(7) -0.094(7) -0.033(8)
F10A 0.206(18) 0.142(12) 0.20(2) 0.065(11) -0.136(15) -0.110(13)
F11A 0.066(7) 0.31(3) 0.217(19) 0.03(2) -0.047(8) -0.031(14)
F12A 0.18(2) 0.25(3) 0.125(11) 0.10(2) -0.095(12) -0.14(2)
O4 0.077(3) 0.073(3) 0.078(3) 0.022(2) -0.024(2) -0.025(2)
O5 0.094(3) 0.074(3) 0.077(3) -0.004(2) -0.026(2) -0.010(2)
C11 0.086(5) 0.100(5) 0.076(5) -0.012(4) -0.011(4) -0.019(4)
F13 0.34(3) 0.083(10) 0.28(3) -0.067(18) -0.20(2) 0.043(17)
F14 0.096(6) 0.163(16) 0.23(2) 0.031(15) -0.037(10) 0.039(7)
F15 0.150(10) 0.115(12) 0.144(8) 0.045(8) -0.039(8) 0.010(8)
F13A 0.124(11) 0.097(11) 0.218(15) -0.011(11) 0.015(9) 0.032(8)
F14A 0.39(4) 0.080(10) 0.225(18) -0.047(17) -0.23(2) 0.04(2)
F15A 0.145(10) 0.070(8) 0.161(12) 0.017(7) -0.013(8) -0.014(7)
C12 0.054(3) 0.098(5) 0.053(4) -0.014(3) 0.006(3) -0.012(3)
C13 0.099(5) 0.071(4) 0.091(5) -0.028(4) -0.016(4) -0.002(4)
C14 0.075(4) 0.068(4) 0.080(5) -0.006(3) -0.005(3) -0.001(3)
C15 0.127(6) 0.069(5) 0.125(6) -0.025(5) -0.046(5) 0.012(5)
F16 0.198(17) 0.133(9) 0.161(16) 0.032(9) -0.108(13) -0.085(9)
F17 0.122(9) 0.194(17) 0.047(5) -0.003(10) -0.013(5) -0.026(11)
F18 0.074(6) 0.25(2) 0.111(9) 0.001(16) -0.017(5) -0.040(11)
F16A 0.19(2) 0.168(14) 0.139(18) -0.092(13) -0.080(15) 0.043(14)
F17A 0.196(17) 0.189(13) 0.127(12) 0.064(10) -0.091(11) -0.091(12)
F18A 0.084(14) 0.157(18) 0.15(2) -0.055(12) -0.042(9) 0.017(10)
O6 0.094(3) 0.056(2) 0.079(3) -0.007(2) -0.017(2) 0.000(2)
O1R 0.088(3) 0.046(2) 0.084(3) 0.001(2) -0.001(2) 0.002(2)
N2R 0.067(3) 0.047(3) 0.062(3) -0.003(2) -0.002(2) -0.008(2)
C3R 0.068(4) 0.063(4) 0.060(4) -0.010(3) 0.005(3) -0.013(3)
C4R 0.119(5) 0.079(4) 0.073(4) -0.018(3) 0.011(4) -0.003(4)
C5R 0.067(4) 0.098(5) 0.104(5) -0.003(4) 0.000(3) -0.016(3)
C6R 0.079(4) 0.058(4) 0.052(3) 0.000(3) 0.000(3) -0.014(3)
C7R 0.105(5) 0.103(5) 0.072(4) -0.006(4) -0.021(4) -0.009(4)
C8R 0.112(5) 0.075(4) 0.084(5) 0.008(3) 0.026(4) -0.018(4)
N9R 0.067(3) 0.048(3) 0.057(3) 0.001(2) -0.002(2) -0.007(2)
O10R 0.091(3) 0.049(2) 0.076(3) 0.010(2) 0.002(2) 0.003(2)
C11R 0.059(3) 0.040(3) 0.057(3) 0.003(3) -0.009(3) -0.006(3)
C12R 0.059(3) 0.045(3) 0.057(3) 0.005(3) -0.009(3) -0.010(3)
C13R 0.059(3) 0.039(3) 0.059(3) 0.005(3) -0.012(3) -0.008(3)
C14R 0.061(3) 0.060(4) 0.061(4) 0.010(3) -0.006(3) 0.005(3)
C15R 0.088(5) 0.120(5) 0.078(4) -0.004(4) -0.037(4) 0.002(4)
N16R 0.062(3) 0.057(3) 0.057(3) 0.009(2) -0.010(2) -0.002(2)
N17R 0.062(3) 0.071(3) 0.054(3) 0.013(2) -0.007(2) 0.001(2)
C18R 0.088(5) 0.140(6) 0.066(4) 0.035(4) -0.010(4) 0.014(4)
C19R 0.129(7) 0.304(13) 0.126(7) 0.058(8) -0.030(6) 0.016(8)
C20R 0.272(15) 0.64(3) 0.094(8) 0.158(13) -0.015(8) 0.199(18)
C21R 0.70(5) 0.78(5) 0.25(2) 0.13(3) -0.25(3) -0.04(4)
C22R 0.056(3) 0.059(4) 0.062(4) 0.005(3) -0.008(3) 0.002(3)

loop_
_atom_type_symbol
_atom_type_description
_atom_type_scat_dispersion_real
_atom_type_scat_dispersion_imag
_atom_type_scat_source
C C 0.0033 0.0016 'International Tables Vol C Tables 4.2.6.8 and 6.1.1.4'
H H 0.0000 0.0000 'International Tables Vol C Tables 4.2.6.8 and 6.1.1.4'
N N 0.0061 0.0033 'International Tables Vol C Tables 4.2.6.8 and 6.1.1.4'
O O 0.0106 0.0060 'International Tables Vol C Tables 4.2.6.8 and 6.1.1.4'
F F 0.0171 0.0103 'International Tables Vol C Tables 4.2.6.8 and 6.1.1.4'
Cu Cu 0.3201 1.2651 'International Tables Vol C Tables 4.2.6.8 and 6.1.1.4'

loop_
_geom_angle_atom_site_label_1
_geom_angle_atom_site_label_2
_geom_angle_atom_site_label_3
_geom_angle
_geom_angle_site_symmetry_1
_geom_angle_site_symmetry_3
O2 Cu1 O2 180.00(8) . 2_655
O2 Cu1 O1 87.35(15) . 2_655
O2 Cu1 O1 92.65(15) 2_655 2_655
O2 Cu1 O1 92.65(15) . .
O2 Cu1 O1 87.35(15) 2_655 .
O1 Cu1 O1 180.0 2_655 .
O2 Cu1 O1R 87.26(14) . .
O2 Cu1 O1R 92.74(14) 2_655 .
O1 Cu1 O1R 94.87(13) 2_655 .
O1 Cu1 O1R 85.13(13) . .
O2 Cu1 O1R 92.74(14) . 2_655
O2 Cu1 O1R 87.26(14) 2_655 2_655
O1 Cu1 O1R 85.13(13) 2_655 2_655
O1 Cu1 O1R 94.87(13) . 2_655
O1R Cu1 O1R 180.00(4) . 2_655
C2 O1 Cu1 123.5(4) . .
F3A C1 F2A 111.8(17) . .
F2 C1 F1 110.1(16) . .
F3A C1 F1A 106.5(19) . .
F2A C1 F1A 102.6(15) . .
F2 C1 F3 109.1(17) . .
F1 C1 F3 101.9(17) . .
F2 C1 C2 114.4(10) . .
F3A C1 C2 113.3(11) . .
F2A C1 C2 110.0(11) . .
F1 C1 C2 111.6(13) . .
F1A C1 C2 112.1(16) . .
F3 C1 C2 109.0(16) . .
O1 C2 C3 128.9(6) . .
O1 C2 C1 112.4(6) . .
C3 C2 C1 118.7(6) . .
C2 C3 C4 122.8(6) . .
O2 C4 C3 127.1(6) . .
O2 C4 C5 113.6(6) . .
C3 C4 C5 119.2(6) . .
F4 C5 F5 113(2) . .
F6A C5 F5A 113(2) . .
F4 C5 F6 104(2) . .
F5 C5 F6 105.1(19) . .
F6A C5 F4A 106.9(17) . .
F5A C5 F4A 97.8(15) . .
F4 C5 C4 111.5(13) . .
F6A C5 C4 114.8(16) . .
F5 C5 C4 110.7(19) . .
F5A C5 C4 111.9(17) . .
F6 C5 C4 112.0(17) . .
F4A C5 C4 110.5(12) . .
C4 O2 Cu1 124.8(4) . .
O4 Cu2 O5 170.63(16) . .
O4 Cu2 O6 85.29(16) . .
O5 Cu2 O6 90.87(16) . .
O4 Cu2 O3 90.70(16) . .
O5 Cu2 O3 88.15(16) . .
O6 Cu2 O3 148.71(16) . .
O4 Cu2 N16R 96.58(15) . .
O5 Cu2 N16R 92.75(16) . .
O6 Cu2 N16R 109.08(16) . .
O3 Cu2 N16R 102.21(16) . .
C7 O3 Cu2 124.7(4) . .
F7A C6 F8A 107(2) . .
F7A C6 F9A 108.6(17) . .
F8A C6 F9A 103.7(17) . .
F7 C6 F8 107.7(19) . .
F7 C6 F9 108.2(16) . .
F8 C6 F9 105.4(18) . .
F7A C6 C7 115.2(14) . .
F8A C6 C7 110.4(16) . .
F9A C6 C7 111.3(11) . .
F7 C6 C7 115.9(13) . .
F8 C6 C7 110.8(13) . .
F9 C6 C7 108.3(12) . .
O3 C7 C8 128.9(5) . .
O3 C7 C6 114.0(6) . .
C8 C7 C6 117.0(6) . .
C9 C8 C7 121.1(5) . .
O4 C9 C8 128.1(5) . .
O4 C9 C10 114.1(5) . .
C8 C9 C10 117.8(6) . .
F10 C10 F11 128(2) . .
F12A C10 F11A 126(2) . .
F10 C10 F12 103(2) . .
F11 C10 F12 91(2) . .
F12A C10 F10A 109(3) . .
F11A C10 F10A 82(2) . .
F10 C10 C9 112.6(14) . .
F12A C10 C9 111.9(17) . .
F11 C10 C9 106.6(17) . .
F11A C10 C9 110.6(19) . .
F12 C10 C9 112.9(16) . .
F10A C10 C9 112.5(17) . .
C9 O4 Cu2 126.4(4) . .
C12 O5 Cu2 126.4(4) . .
F18A C11 F16A 126.4(17) . .
F17 C11 F16 105.4(12) . .
F18A C11 F17A 69.1(13) . .
F16A C11 F17A 102.4(13) . .
F17 C11 F18 133.9(17) . .
F16 C11 F18 75.7(15) . .
F18A C11 C12 112.1(15) . .
F17 C11 C12 110.1(9) . .
F16A C11 C12 119.4(10) . .
F16 C11 C12 108.4(10) . .
F17A C11 C12 112.4(8) . .
F18 C11 C12 113.1(16) . .
O5 C12 C13 127.1(6) . .
O5 C12 C11 114.0(6) . .
C13 C12 C11 118.9(6) . .
C12 C13 C14 122.3(6) . .
O6 C14 C13 126.8(6) . .
O6 C14 C15 115.3(6) . .
C13 C14 C15 117.9(6) . .
F13A C15 F14A 109.9(17) . .
F15 C15 F14 100.9(13) . .
F15 C15 F13 109.5(19) . .
F14 C15 F13 104.5(16) . .
F13A C15 F15A 101.0(12) . .
F14A C15 F15A 114.6(18) . .
F15 C15 C14 110.8(12) . .
F13A C15 C14 104.4(11) . .
F14A C15 C14 115.3(11) . .
F14 C15 C14 109.2(11) . .
F13 C15 C14 120.0(13) . .
F15A C15 C14 110.2(12) . .
C11 F17A F18A 49.4(11) . .
C11 F18A F17A 61.5(11) . .
C14 O6 Cu2 125.9(4) . .
N2R O1R Cu1 140.4(3) . .
O1R N2R C11R 125.0(5) . .
O1R N2R C3R 121.4(4) . .
C11R N2R C3R 112.3(5) . .
N2R C3R C5R 105.0(4) . .
N2R C3R C4R 110.0(5) . .
C5R C3R C4R 110.2(5) . .
N2R C3R C6R 100.3(4) . .
C5R C3R C6R 114.3(5) . .
C4R C3R C6R 116.0(5) . .
N9R C6R C8R 110.0(4) . .
N9R C6R C7R 106.3(4) . .
C8R C6R C7R 110.4(5) . .
N9R C6R C3R 100.2(4) . .
C8R C6R C3R 114.7(5) . .
C7R C6R C3R 114.3(4) . .
O10R N9R C11R 126.3(5) . .
O10R N9R C6R 121.6(4) . .
C11R N9R C6R 112.0(4) . .
N2R C11R N9R 108.0(5) . .
N2R C11R C12R 124.8(5) . .
N9R C11R C12R 127.1(5) . .
C22R C12R C13R 105.0(5) . .
C22R C12R C11R 124.2(5) . .
C13R C12R C11R 130.8(5) . .
N16R C13R C12R 109.8(4) . .
N16R C13R C14R 120.8(5) . .
C12R C13R C14R 129.3(5) . .
C13R C14R C15R 113.3(4) . .
C13R N16R N17R 105.3(4) . .
C13R N16R Cu2 127.5(3) . .
N17R N16R Cu2 127.0(3) . .
C22R N17R N16R 111.6(4) . .
C22R N17R C18R 126.6(5) . .
N16R N17R C18R 121.6(5) . .
C19R C18R N17R 115.7(7) . .
C18R C19R C20R 105.4(10) . .
C21R C20R C19R 98.0(14) . .
N17R C22R C12R 108.2(5) . .

loop_
_geom_bond_atom_site_label_1
_geom_bond_atom_site_label_2
_geom_bond_distance
_geom_bond_site_symmetry_2
Cu1 O2 1.942(3) .
Cu1 O2 1.942(3) 2_655
Cu1 O1 1.948(3) 2_655
Cu1 O1 1.948(3) .
Cu1 O1R 2.351(4) .
Cu1 O1R 2.351(4) 2_655
O1 C2 1.252(6) .
C1 F2 1.278(17) .
C1 F3A 1.28(2) .
C1 F2A 1.293(16) .
C1 F1 1.27(2) .
C1 F1A 1.32(2) .
C1 F3 1.26(2) .
C1 C2 1.543(9) .
C2 C3 1.362(7) .
C3 C4 1.374(8) .
C4 O2 1.256(6) .
C4 C5 1.520(9) .
C5 F4 1.16(2) .
C5 F6A 1.33(3) .
C5 F5 1.35(3) .
C5 F5A 1.29(3) .
C5 F6 1.29(2) .
C5 F4A 1.46(2) .
Cu2 O4 1.929(4) .
Cu2 O5 1.934(4) .
Cu2 O6 1.960(4) .
Cu2 O3 1.965(4) .
Cu2 N16R 2.211(4) .
O3 C7 1.247(6) .
C6 F7A 1.25(2) .
C6 F8A 1.33(3) .
C6 F9A 1.32(2) .
C6 F7 1.21(2) .
C6 F8 1.32(2) .
C6 F9 1.33(2) .
C6 C7 1.527(9) .
C7 C8 1.364(7) .
C8 C9 1.366(7) .
C9 O4 1.246(6) .
C9 C10 1.550(8) .
C10 F10 1.29(3) .
C10 F12A 1.20(3) .
C10 F11 1.32(3) .
C10 F11A 1.25(3) .
C10 F12 1.34(3) .
C10 F10A 1.30(3) .
O5 C12 1.252(6) .
C11 F18A 1.21(2) .
C11 F17 1.251(13) .
C11 F16A 1.249(15) .
C11 F16 1.364(15) .
C11 F17A 1.401(14) .
C11 F18 1.31(3) .
C11 C12 1.524(8) .
F13 C15 1.221(19) .
F14 C15 1.318(16) .
F15 C15 1.312(19) .
F13A C15 1.350(17) .
F14A C15 1.225(19) .
F15A C15 1.328(19) .
C12 C13 1.380(7) .
C13 C14 1.383(7) .
C14 O6 1.243(6) .
C14 C15 1.535(9) .
F17A F18A 1.49(3) .
O1R N2R 1.290(5) .
N2R C11R 1.334(6) .
N2R C3R 1.499(6) .
C3R C5R 1.527(7) .
C3R C4R 1.531(7) .
C3R C6R 1.537(7) .
C6R N9R 1.492(6) .
C6R C8R 1.522(7) .
C6R C7R 1.519(7) .
N9R O10R 1.280(5) .
N9R C11R 1.338(6) .
C11R C12R 1.439(7) .
C12R C22R 1.373(6) .
C12R C13R 1.410(6) .
C13R N16R 1.346(6) .
C13R C14R 1.497(6) .
C14R C15R 1.496(6) .
N16R N17R 1.364(5) .
N17R C22R 1.321(6) .
N17R C18R 1.468(6) .
C18R C19R 1.384(9) .
C19R C20R 1.631(13) .
C20R C21R 1.58(3) .
